data_7106287
loop_
_publ_author_name
'Palash Sanphui'
'N. Rajesh Goud'
'U. B. Rao Khandavilli'
'Sreenu Bhanoth'
'Ashwini Nangia'

_publ_section_title
;
 New polymorphs of curcumin
;
_journal_name_full Chem.Commun.
_journal_page_first 5013
_journal_paper_doi 10.1039/c1cc10204d
_journal_volume 47
_journal_year 2011
_chemical_formula_sum 'C21 H20 O6'
_chemical_formula_weight 368.37
_chemical_name_systematic
;
?
;
_space_group_IT_number 29
_symmetry_cell_setting orthorhombic
_symmetry_space_group_name_Hall 'P 2c -2ac'
_symmetry_space_group_name_H-M 'P c a 21'
_atom_sites_solution_hydrogens geom
_atom_sites_solution_primary direct
_atom_sites_solution_secondary difmap
_audit_creation_method SHELXL-97
_cell_angle_alpha 90.00
_cell_angle_beta 90.00
_cell_angle_gamma 90.00
_cell_formula_units_Z 8
_cell_length_a 35.417(3)
_cell_length_b 7.7792(7)
_cell_length_c 12.6482(11)
_cell_measurement_reflns_used 6973
_cell_measurement_temperature 100(2)
_cell_measurement_theta_max 25.89
_cell_measurement_theta_min 2.30
_cell_volume 3484.8(5)
_computing_cell_refinement 'Bruker SMART'
_computing_data_collection 'Bruker SMART'
_computing_data_reduction 'Bruker SAINT'
_computing_molecular_graphics 'Bruker SHELXTL'
_computing_publication_material 'Bruker SHELXTL'
_computing_structure_refinement 'SHELXL-97 (Sheldrick, 1997)'
_computing_structure_solution 'SHELXS-97 (Sheldrick, 1990)'
_diffrn_ambient_temperature 100(2)
_diffrn_measured_fraction_theta_full 0.996
_diffrn_measured_fraction_theta_max 0.996
_diffrn_measurement_device_type 'CCD area detector'
_diffrn_measurement_method 'phi and omega scans'
_diffrn_radiation_monochromator graphite
_diffrn_radiation_source 'fine-focus sealed tube'
_diffrn_radiation_type MoK\a
_diffrn_radiation_wavelength 0.71073
_diffrn_reflns_av_R_equivalents 0.0497
_diffrn_reflns_av_sigmaI/netI 0.0385
_diffrn_reflns_limit_h_max 43
_diffrn_reflns_limit_h_min -43
_diffrn_reflns_limit_k_max 9
_diffrn_reflns_limit_k_min -9
_diffrn_reflns_limit_l_max 15
_diffrn_reflns_limit_l_min -15
_diffrn_reflns_number 34779
_diffrn_reflns_theta_full 26.02
_diffrn_reflns_theta_max 26.02
_diffrn_reflns_theta_min 1.15
_exptl_absorpt_coefficient_mu 0.103
_exptl_absorpt_correction_T_max 0.9817
_exptl_absorpt_correction_T_min 0.9697
_exptl_absorpt_correction_type multi-scan
_exptl_absorpt_process_details Sadabs
_exptl_crystal_colour 'Dark Yellow'
_exptl_crystal_density_diffrn 1.404
_exptl_crystal_density_method 'not measured'
_exptl_crystal_description Block
_exptl_crystal_F_000 1552
_exptl_crystal_size_max 0.30
_exptl_crystal_size_mid 0.20
_exptl_crystal_size_min 0.18
_refine_diff_density_max 0.583
_refine_diff_density_min -0.221
_refine_diff_density_rms 0.057
_refine_ls_abs_structure_details 'Flack H D (1983), Acta Cryst. A39, 876-881'
_refine_ls_abs_structure_Flack 0.4(8)
_refine_ls_extinction_method none
_refine_ls_goodness_of_fit_ref 1.070
_refine_ls_hydrogen_treatment mixed
_refine_ls_matrix_type full
_refine_ls_number_parameters 515
_refine_ls_number_reflns 6854
_refine_ls_number_restraints 4
_refine_ls_restrained_S_all 1.070
_refine_ls_R_factor_all 0.0584
_refine_ls_R_factor_gt 0.0524
_refine_ls_shift/su_max 0.000
_refine_ls_shift/su_mean 0.000
_refine_ls_structure_factor_coef Fsqd
_refine_ls_weighting_details 'calc w=1/[\s^2^(Fo^2^)+(0.0663P)^2^+1.1128P] where P=(Fo^2^+2Fc^2^)/3'
_refine_ls_weighting_scheme calc
_refine_ls_wR_factor_gt 0.1216
_refine_ls_wR_factor_ref 0.1249
_reflns_number_gt 6199
_reflns_number_total 6854
_reflns_threshold_expression >2sigma(I)
_cod_data_source_file c1cc10204d.txt
_cod_data_source_block Form2_Pca21
_cod_depositor_comments
;
The following automatic conversions were performed:

'_exptl_absorpt_correction_type' value 'Multi-scan' changed to
'multi-scan' according to the built-in table from CIF Core dictionary
named 'cif_core.dic' version 2.4.1 from 2010-06-29.

Automatic conversion script
Id: cif_fix_values 1646 2011-03-28 12:23:43Z adriana 
;
_cod_original_cell_volume 3484.7(5)
_cod_original_sg_symbol_H-M 'Pca2(1) '
_cod_database_code 7106287

loop_
_symmetry_equiv_pos_as_xyz
'x, y, z'
'-x, -y, z+1/2'
'x+1/2, -y, z'
'-x+1/2, y, z+1/2'

loop_
_atom_site_label
_atom_site_type_symbol
_atom_site_fract_x
_atom_site_fract_y
_atom_site_fract_z
_atom_site_U_iso_or_equiv
_atom_site_adp_type
_atom_site_occupancy
_atom_site_symmetry_multiplicity
_atom_site_calc_flag
_atom_site_refinement_flags
_atom_site_disorder_assembly
_atom_site_disorder_group
O9 O 0.58574(5) 0.3370(2) 0.64341(14) 0.0234(4) Uani 1 1 d . . .
O10 O 0.64901(5) 0.4847(3) 0.66049(15) 0.0244(4) Uani 1 1 d . . .
O4 O 0.64750(6) 0.9654(3) 0.44995(15) 0.0282(5) Uani 1 1 d . . .
C32 C 0.65038(8) 0.4831(3) 0.5555(2) 0.0203(6) Uani 1 1 d . . .
O3 O 0.58518(6) 0.8160(3) 0.43938(15) 0.0256(5) Uani 1 1 d . . .
C31 C 0.62217(7) 0.4098(3) 0.4961(2) 0.0224(6) Uani 1 1 d . . .
H31 H 0.6242 0.4106 0.4212 0.027 Uiso 1 1 calc R . .
O6 O 0.83100(5) 1.3778(3) 0.55410(15) 0.0264(4) Uani 1 1 d . . .
C18 C 0.79957(7) 1.3223(3) 0.6052(2) 0.0212(6) Uani 1 1 d . . .
C30 C 0.59019(7) 0.3334(3) 0.5436(2) 0.0195(6) Uani 1 1 d . . .
C10 C 0.61277(7) 0.8924(3) 0.6004(2) 0.0219(6) Uani 1 1 d . . .
H10 H 0.6111 0.8946 0.6754 0.026 Uiso 1 1 calc R . .
C29 C 0.56223(7) 0.2477(3) 0.4764(2) 0.0217(6) Uani 1 1 d . . .
H29 H 0.5678 0.2293 0.4039 0.026 Uiso 1 1 calc R . .
O7 O 0.41053(5) -0.1672(3) 0.32250(17) 0.0263(5) Uani 1 1 d . . .
C19 C 0.76933(7) 1.2346(3) 0.5609(2) 0.0217(6) Uani 1 1 d . . .
H19 H 0.7698 1.2066 0.4878 0.026 Uiso 1 1 calc R . .
C25 C 0.49935(7) 0.1012(3) 0.4606(2) 0.0192(5) Uani 1 1 d . . .
C8 C 0.55192(7) 0.7380(3) 0.5932(2) 0.0221(6) Uani 1 1 d . . .
H8 H 0.5514 0.7320 0.6682 0.026 Uiso 1 1 calc R . .
O11 O 0.84385(5) 0.9316(3) 0.40195(17) 0.0245(4) Uani 1 1 d . . .
C28 C 0.52916(7) 0.1949(3) 0.5145(2) 0.0199(5) Uani 1 1 d . . .
H28 H 0.5244 0.2220 0.5866 0.024 Uiso 1 1 calc R . .
C14 C 0.73804(7) 1.1864(3) 0.6227(2) 0.0199(6) Uani 1 1 d . . .
C4 C 0.48953(7) 0.5861(3) 0.5820(2) 0.0206(6) Uani 1 1 d . . .
C24 C 0.46690(7) 0.0544(3) 0.5174(2) 0.0197(6) Uani 1 1 d . . .
H24 H 0.4650 0.0854 0.5899 0.024 Uiso 1 1 calc R . .
O12 O 0.83562(5) 0.8899(2) 0.61349(14) 0.0246(4) Uani 1 1 d . . .
O2 O 0.40320(5) 0.3743(3) 0.47769(16) 0.0289(5) Uani 1 1 d . . .
O5 O 0.82843(6) 1.4473(3) 0.75874(17) 0.0280(5) Uani 1 1 d . . .
C35 C 0.74659(7) 0.6989(3) 0.5169(2) 0.0192(5) Uani 1 1 d . . .
C2 C 0.43047(8) 0.4431(4) 0.5432(2) 0.0247(6) Uani 1 1 d D . .
O1 O 0.39125(5) 0.3455(3) 0.68412(18) 0.0326(5) Uani 1 1 d D . .
C22 C 0.44014(7) -0.0807(3) 0.3635(2) 0.0191(5) Uani 1 1 d . . .
C7 C 0.52294(7) 0.6727(3) 0.5398(2) 0.0217(6) Uani 1 1 d . . .
H7 H 0.5241 0.6835 0.4650 0.026 Uiso 1 1 calc R . .
C34 C 0.71277(7) 0.6186(3) 0.5609(2) 0.0192(5) Uani 1 1 d . . .
H34 H 0.7119 0.6065 0.6356 0.023 Uiso 1 1 calc R . .
C33 C 0.68300(7) 0.5606(3) 0.5071(2) 0.0206(5) Uani 1 1 d . . .
H33 H 0.6833 0.5711 0.4323 0.025 Uiso 1 1 calc R . .
C12 C 0.67460(7) 1.0442(3) 0.6140(2) 0.0213(6) Uani 1 1 d . . .
H12 H 0.6713 1.0542 0.6883 0.026 Uiso 1 1 calc R . .
O8 O 0.40521(5) -0.0839(2) 0.52082(14) 0.0239(4) Uani 1 1 d . . .
C40 C 0.77469(7) 0.7530(3) 0.5862(2) 0.0188(5) Uani 1 1 d . . .
H40 H 0.7714 0.7359 0.6600 0.023 Uiso 1 1 calc R . .
C38 C 0.81252(7) 0.8542(3) 0.4418(2) 0.0183(5) Uani 1 1 d . . .
C17 C 0.79912(7) 1.3606(3) 0.7132(2) 0.0225(6) Uani 1 1 d . . .
C26 C 0.50161(7) 0.0537(3) 0.3546(2) 0.0214(6) Uani 1 1 d . . .
H26 H 0.5234 0.0824 0.3144 0.026 Uiso 1 1 calc R . .
C36 C 0.75196(8) 0.7241(3) 0.4093(2) 0.0208(5) Uani 1 1 d . . .
H36 H 0.7331 0.6878 0.3608 0.025 Uiso 1 1 calc R . .
C23 C 0.43782(7) -0.0350(3) 0.4713(2) 0.0194(6) Uani 1 1 d . . .
C20 C 0.83064(8) 1.3682(4) 0.4412(2) 0.0283(7) Uani 1 1 d . . .
H20A H 0.8287 1.2477 0.4192 0.043 Uiso 1 1 calc R . .
H20B H 0.8540 1.4179 0.4131 0.043 Uiso 1 1 calc R . .
H20C H 0.8089 1.4325 0.4138 0.043 Uiso 1 1 calc R . .
C3 C 0.46271(8) 0.5266(3) 0.5101(2) 0.0247(6) Uani 1 1 d . . .
H3 H 0.4667 0.5439 0.4366 0.030 Uiso 1 1 calc R . .
C11 C 0.64463(8) 0.9660(3) 0.5503(2) 0.0214(6) Uani 1 1 d . . .
C39 C 0.80711(7) 0.8305(3) 0.5503(2) 0.0186(5) Uani 1 1 d . . .
C42 C 0.40792(8) -0.1084(4) 0.6329(2) 0.0250(6) Uani 1 1 d . . .
H42A H 0.4301 -0.1790 0.6490 0.038 Uiso 1 1 calc R . .
H42B H 0.3851 -0.1666 0.6585 0.038 Uiso 1 1 calc R . .
H42C H 0.4104 0.0035 0.6678 0.038 Uiso 1 1 calc R . .
C27 C 0.47201(8) -0.0355(3) 0.3075(2) 0.0238(6) Uani 1 1 d . . .
H27 H 0.4738 -0.0661 0.2349 0.029 Uiso 1 1 calc R . .
C9 C 0.58423(8) 0.8179(3) 0.5431(2) 0.0218(6) Uani 1 1 d . . .
C15 C 0.73874(8) 1.2264(3) 0.7303(2) 0.0241(6) Uani 1 1 d . . .
H15 H 0.7180 1.1944 0.7737 0.029 Uiso 1 1 calc R . .
C5 C 0.48332(8) 0.5574(3) 0.6896(2) 0.0245(6) Uani 1 1 d . . .
H5 H 0.5016 0.5930 0.7399 0.029 Uiso 1 1 calc R . .
C21 C 0.41135(8) 0.3689(4) 0.3666(2) 0.0289(7) Uani 1 1 d . . .
H21A H 0.4144 0.4863 0.3398 0.043 Uiso 1 1 calc R . .
H21B H 0.3905 0.3124 0.3293 0.043 Uiso 1 1 calc R . .
H21C H 0.4347 0.3043 0.3549 0.043 Uiso 1 1 calc R . .
C16 C 0.76903(8) 1.3114(4) 0.7748(2) 0.0255(6) Uani 1 1 d . . .
H16 H 0.7691 1.3360 0.8484 0.031 Uiso 1 1 calc R . .
C1 C 0.42393(8) 0.4221(3) 0.6506(3) 0.0272(6) Uani 1 1 d D . .
C37 C 0.78457(7) 0.8018(3) 0.3720(2) 0.0216(6) Uani 1 1 d . . .
H37 H 0.7878 0.8193 0.2983 0.026 Uiso 1 1 calc R . .
C6 C 0.45035(8) 0.4767(4) 0.7233(2) 0.0289(6) Uani 1 1 d . . .
H6 H 0.4460 0.4592 0.7966 0.035 Uiso 1 1 calc R . .
C13 C 0.70633(7) 1.1015(3) 0.5702(2) 0.0214(6) Uani 1 1 d . . .
H13 H 0.7087 1.0854 0.4960 0.026 Uiso 1 1 calc R . .
C41 C 0.82671(8) 0.9119(4) 0.7238(2) 0.0252(6) Uani 1 1 d . . .
H41A H 0.8029 0.9753 0.7307 0.038 Uiso 1 1 calc R . .
H41B H 0.8470 0.9764 0.7585 0.038 Uiso 1 1 calc R . .
H41C H 0.8241 0.7990 0.7574 0.038 Uiso 1 1 calc R . .
H11A H 0.8578(9) 0.958(4) 0.444(3) 0.027(9) Uiso 1 1 d . . .
H10A H 0.6271(12) 0.423(6) 0.680(4) 0.084(15) Uiso 1 1 d . . .
H7A H 0.4164(8) -0.200(4) 0.260(3) 0.028(9) Uiso 1 1 d . . .
H3A H 0.6079(11) 0.872(5) 0.423(3) 0.061(12) Uiso 1 1 d . . .
H1A H 0.3779(15) 0.321(8) 0.615(3) 1.2(3) Uiso 1 1 d D . .
H5A H 0.8430(7) 1.471(3) 0.710(2) 0.004(6) Uiso 1 1 d . . .

loop_
_atom_site_aniso_label
_atom_site_aniso_U_11
_atom_site_aniso_U_22
_atom_site_aniso_U_33
_atom_site_aniso_U_23
_atom_site_aniso_U_13
_atom_site_aniso_U_12
O9 0.0226(10) 0.0243(10) 0.0232(11) 0.0022(8) 0.0015(8) -0.0054(8)
O10 0.0243(10) 0.0281(11) 0.0207(10) -0.0005(8) 0.0022(8) -0.0051(8)
O4 0.0288(11) 0.0339(11) 0.0218(10) 0.0015(9) 0.0006(8) -0.0052(9)
C32 0.0197(14) 0.0171(13) 0.0240(14) 0.0014(11) -0.0002(11) 0.0043(10)
O3 0.0221(10) 0.0283(11) 0.0263(11) -0.0009(8) -0.0003(8) -0.0036(8)
C31 0.0223(13) 0.0207(13) 0.0244(14) 0.0012(11) 0.0045(12) 0.0006(11)
O6 0.0217(10) 0.0344(11) 0.0230(10) -0.0021(9) 0.0009(8) -0.0031(9)
C18 0.0169(13) 0.0189(13) 0.0278(15) 0.0018(11) -0.0019(11) 0.0030(10)
C30 0.0193(14) 0.0144(13) 0.0249(14) 0.0013(10) 0.0005(11) 0.0052(10)
C10 0.0231(13) 0.0220(14) 0.0206(14) 0.0003(11) -0.0019(12) 0.0016(11)
C29 0.0189(12) 0.0225(13) 0.0237(14) 0.0028(11) 0.0006(11) 0.0017(11)
O7 0.0235(10) 0.0325(11) 0.0229(11) -0.0052(9) -0.0010(9) -0.0043(8)
C19 0.0246(14) 0.0196(13) 0.0207(14) 0.0011(11) -0.0013(11) 0.0033(11)
C25 0.0196(12) 0.0129(12) 0.0252(14) 0.0042(10) -0.0025(11) 0.0021(10)
C8 0.0211(13) 0.0225(13) 0.0226(13) 0.0008(11) -0.0002(12) 0.0026(10)
O11 0.0187(10) 0.0320(11) 0.0228(10) -0.0004(9) -0.0006(9) -0.0057(9)
C28 0.0235(13) 0.0186(13) 0.0176(12) 0.0035(10) -0.0013(11) 0.0025(11)
C14 0.0201(13) 0.0158(13) 0.0237(14) 0.0013(10) -0.0005(11) 0.0012(10)
C4 0.0202(13) 0.0169(13) 0.0246(15) -0.0003(11) 0.0011(11) 0.0027(11)
C24 0.0238(14) 0.0176(13) 0.0177(13) 0.0009(11) -0.0019(11) 0.0053(11)
O12 0.0200(9) 0.0330(11) 0.0206(10) -0.0016(8) -0.0023(8) -0.0036(8)
O2 0.0255(10) 0.0319(11) 0.0293(11) -0.0031(9) -0.0025(9) -0.0041(9)
O5 0.0275(11) 0.0346(12) 0.0220(10) -0.0039(9) 0.0018(9) -0.0099(9)
C35 0.0182(13) 0.0187(13) 0.0207(13) 0.0003(11) 0.0006(11) 0.0028(10)
C2 0.0176(13) 0.0200(14) 0.0366(17) 0.0002(12) -0.0032(12) 0.0022(11)
O1 0.0271(11) 0.0311(11) 0.0396(12) 0.0008(9) 0.0086(9) -0.0034(9)
C22 0.0161(13) 0.0176(13) 0.0235(14) 0.0015(11) -0.0030(11) 0.0005(10)
C7 0.0212(14) 0.0227(14) 0.0213(14) 0.0013(11) 0.0037(11) 0.0042(11)
C34 0.0239(14) 0.0159(13) 0.0176(13) -0.0018(10) 0.0017(11) 0.0015(11)
C33 0.0197(13) 0.0209(13) 0.0212(14) 0.0001(11) 0.0024(11) 0.0016(11)
C12 0.0237(14) 0.0171(13) 0.0230(14) -0.0002(11) -0.0002(11) 0.0040(10)
O8 0.0188(10) 0.0310(11) 0.0218(10) 0.0004(8) 0.0007(8) -0.0008(8)
C40 0.0228(13) 0.0193(13) 0.0144(12) 0.0005(10) -0.0023(11) 0.0040(11)
C38 0.0140(12) 0.0172(13) 0.0235(14) 0.0002(10) -0.0011(10) 0.0024(10)
C17 0.0229(14) 0.0164(13) 0.0283(15) -0.0026(11) -0.0038(12) 0.0013(10)
C26 0.0180(13) 0.0225(14) 0.0238(14) -0.0003(11) 0.0011(11) -0.0002(11)
C36 0.0191(12) 0.0186(13) 0.0247(14) -0.0014(11) -0.0037(11) -0.0027(11)
C23 0.0176(12) 0.0192(13) 0.0213(14) 0.0031(11) 0.0003(11) 0.0062(10)
C20 0.0234(14) 0.0365(17) 0.0252(15) -0.0003(13) 0.0011(12) -0.0056(12)
C3 0.0246(14) 0.0224(14) 0.0271(15) 0.0032(12) 0.0007(12) 0.0040(11)
C11 0.0232(14) 0.0177(14) 0.0233(14) 0.0006(11) -0.0007(11) 0.0040(11)
C39 0.0174(13) 0.0179(13) 0.0206(13) -0.0011(11) -0.0050(11) 0.0049(10)
C42 0.0246(14) 0.0271(15) 0.0234(14) 0.0001(12) 0.0016(11) -0.0001(11)
C27 0.0278(14) 0.0249(14) 0.0188(13) -0.0036(11) 0.0018(11) 0.0032(12)
C9 0.0239(15) 0.0206(14) 0.0209(14) 0.0012(11) -0.0001(11) 0.0062(11)
C15 0.0229(14) 0.0222(14) 0.0272(15) -0.0016(12) 0.0054(11) -0.0021(11)
C5 0.0275(15) 0.0222(15) 0.0237(14) -0.0027(11) 0.0000(12) 0.0002(11)
C21 0.0334(16) 0.0287(16) 0.0245(15) -0.0024(12) -0.0031(12) -0.0018(12)
C16 0.0301(15) 0.0249(15) 0.0215(14) -0.0032(11) -0.0007(12) 0.0011(12)
C1 0.0191(13) 0.0186(14) 0.0439(18) -0.0022(13) 0.0045(13) 0.0013(11)
C37 0.0223(14) 0.0245(14) 0.0180(13) 0.0004(11) 0.0009(11) 0.0018(11)
C6 0.0367(17) 0.0266(15) 0.0233(15) 0.0011(12) 0.0096(12) 0.0045(12)
C13 0.0233(14) 0.0211(14) 0.0198(13) -0.0002(11) 0.0009(11) 0.0022(11)
C41 0.0208(14) 0.0347(16) 0.0202(14) -0.0015(12) -0.0028(11) -0.0007(12)

loop_
_atom_type_symbol
_atom_type_description
_atom_type_scat_dispersion_real
_atom_type_scat_dispersion_imag
_atom_type_scat_source
C C 0.0033 0.0016 'International Tables Vol C Tables 4.2.6.8 and 6.1.1.4'
H H 0.0000 0.0000 'International Tables Vol C Tables 4.2.6.8 and 6.1.1.4'
O O 0.0106 0.0060 'International Tables Vol C Tables 4.2.6.8 and 6.1.1.4'

loop_
_geom_angle_atom_site_label_1
_geom_angle_atom_site_label_2
_geom_angle_atom_site_label_3
_geom_angle
_geom_angle_site_symmetry_1
_geom_angle_site_symmetry_3
_geom_angle_publ_flag
C32 O10 H10A 107(3) . . ?
O10 C32 C31 121.6(3) . . ?
O10 C32 C33 116.8(2) . . ?
C31 C32 C33 121.7(3) . . ?
C9 O3 H3A 104(2) . . ?
C32 C31 C30 121.7(3) . . ?
C32 C31 H31 119.2 . . ?
C30 C31 H31 119.2 . . ?
C18 O6 C20 116.9(2) . . ?
O6 C18 C19 126.6(3) . . ?
O6 C18 C17 114.0(2) . . ?
C19 C18 C17 119.4(2) . . ?
O9 C30 C31 120.8(2) . . ?
O9 C30 C29 120.1(2) . . ?
C31 C30 C29 119.1(2) . . ?
C9 C10 C11 121.4(3) . . ?
C9 C10 H10 119.3 . . ?
C11 C10 H10 119.3 . . ?
C28 C29 C30 121.7(3) . . ?
C28 C29 H29 119.2 . . ?
C30 C29 H29 119.2 . . ?
C22 O7 H7A 109(2) . . ?
C18 C19 C14 120.9(3) . . ?
C18 C19 H19 119.5 . . ?
C14 C19 H19 119.5 . . ?
C26 C25 C24 118.1(2) . . ?
C26 C25 C28 122.9(2) . . ?
C24 C25 C28 119.0(2) . . ?
C7 C8 C9 123.5(3) . . ?
C7 C8 H8 118.3 . . ?
C9 C8 H8 118.3 . . ?
C38 O11 H11A 113(3) . . ?
C29 C28 C25 128.6(3) . . ?
C29 C28 H28 115.7 . . ?
C25 C28 H28 115.7 . . ?
C15 C14 C19 117.9(2) . . ?
C15 C14 C13 123.8(2) . . ?
C19 C14 C13 118.2(2) . . ?
C3 C4 C5 118.4(2) . . ?
C3 C4 C7 117.7(3) . . ?
C5 C4 C7 123.9(2) . . ?
C23 C24 C25 121.9(2) . . ?
C23 C24 H24 119.1 . . ?
C25 C24 H24 119.1 . . ?
C39 O12 C41 116.4(2) . . ?
C2 O2 C21 117.3(2) . . ?
C17 O5 H5A 105.9(17) . . ?
C36 C35 C40 118.5(2) . . ?
C36 C35 C34 123.1(2) . . ?
C40 C35 C34 118.4(2) . . ?
C3 C2 O2 125.4(3) . . ?
C3 C2 C1 119.4(3) . . ?
O2 C2 C1 115.2(2) . . ?
C1 O1 H1A 102(3) . . ?
O7 C22 C27 124.4(2) . . ?
O7 C22 C23 116.8(2) . . ?
C27 C22 C23 118.7(2) . . ?
C8 C7 C4 127.9(3) . . ?
C8 C7 H7 116.0 . . ?
C4 C7 H7 116.0 . . ?
C33 C34 C35 126.8(2) . . ?
C33 C34 H34 116.6 . . ?
C35 C34 H34 116.6 . . ?
C34 C33 C32 124.0(3) . . ?
C34 C33 H33 118.0 . . ?
C32 C33 H33 118.0 . . ?
C13 C12 C11 121.5(3) . . ?
C13 C12 H12 119.2 . . ?
C11 C12 H12 119.2 . . ?
C23 O8 C42 115.7(2) . . ?
C39 C40 C35 121.5(2) . . ?
C39 C40 H40 119.2 . . ?
C35 C40 H40 119.2 . . ?
O11 C38 C37 118.5(2) . . ?
O11 C38 C39 122.3(2) . . ?
C37 C38 C39 119.2(2) . . ?
O5 C17 C16 119.2(2) . . ?
O5 C17 C18 120.6(2) . . ?
C16 C17 C18 120.2(2) . . ?
C27 C26 C25 120.1(3) . . ?
C27 C26 H26 120.0 . . ?
C25 C26 H26 120.0 . . ?
C37 C36 C35 120.6(2) . . ?
C37 C36 H36 119.7 . . ?
C35 C36 H36 119.7 . . ?
O8 C23 C24 125.4(2) . . ?
O8 C23 C22 115.0(2) . . ?
C24 C23 C22 119.6(2) . . ?
O6 C20 H20A 109.5 . . ?
O6 C20 H20B 109.5 . . ?
H20A C20 H20B 109.5 . . ?
O6 C20 H20C 109.5 . . ?
H20A C20 H20C 109.5 . . ?
H20B C20 H20C 109.5 . . ?
C2 C3 C4 121.5(3) . . ?
C2 C3 H3 119.3 . . ?
C4 C3 H3 119.3 . . ?
O4 C11 C10 120.6(3) . . ?
O4 C11 C12 119.5(2) . . ?
C10 C11 C12 120.0(2) . . ?
O12 C39 C40 124.9(2) . . ?
O12 C39 C38 115.3(2) . . ?
C40 C39 C38 119.8(2) . . ?
O8 C42 H42A 109.5 . . ?
O8 C42 H42B 109.5 . . ?
H42A C42 H42B 109.5 . . ?
O8 C42 H42C 109.5 . . ?
H42A C42 H42C 109.5 . . ?
H42B C42 H42C 109.5 . . ?
C22 C27 C26 121.6(3) . . ?
C22 C27 H27 119.2 . . ?
C26 C27 H27 119.2 . . ?
O3 C9 C10 120.9(3) . . ?
O3 C9 C8 116.9(2) . . ?
C10 C9 C8 122.1(2) . . ?
C16 C15 C14 121.2(3) . . ?
C16 C15 H15 119.4 . . ?
C14 C15 H15 119.4 . . ?
C6 C5 C4 120.2(3) . . ?
C6 C5 H5 119.9 . . ?
C4 C5 H5 119.9 . . ?
O2 C21 H21A 109.5 . . ?
O2 C21 H21B 109.5 . . ?
H21A C21 H21B 109.5 . . ?
O2 C21 H21C 109.5 . . ?
H21A C21 H21C 109.5 . . ?
H21B C21 H21C 109.5 . . ?
C17 C16 C15 120.3(3) . . ?
C17 C16 H16 119.8 . . ?
C15 C16 H16 119.8 . . ?
O1 C1 C6 120.1(3) . . ?
O1 C1 C2 119.7(3) . . ?
C6 C1 C2 120.2(3) . . ?
C36 C37 C38 120.4(2) . . ?
C36 C37 H37 119.8 . . ?
C38 C37 H37 119.8 . . ?
C1 C6 C5 120.3(3) . . ?
C1 C6 H6 119.9 . . ?
C5 C6 H6 119.9 . . ?
C12 C13 C14 127.7(3) . . ?
C12 C13 H13 116.2 . . ?
C14 C13 H13 116.2 . . ?
O12 C41 H41A 109.5 . . ?
O12 C41 H41B 109.5 . . ?
H41A C41 H41B 109.5 . . ?
O12 C41 H41C 109.5 . . ?
H41A C41 H41C 109.5 . . ?
H41B C41 H41C 109.5 . . ?

loop_
_geom_bond_atom_site_label_1
_geom_bond_atom_site_label_2
_geom_bond_distance
_geom_bond_site_symmetry_2
_geom_bond_publ_flag
O9 C30 1.272(3) . ?
O10 C32 1.329(3) . ?
O10 H10A 0.95(4) . ?
O4 C11 1.274(3) . ?
C32 C31 1.374(4) . ?
C32 C33 1.440(4) . ?
O3 C9 1.312(3) . ?
O3 H3A 0.94(4) . ?
C31 C30 1.413(4) . ?
C31 H31 0.9500 . ?
O6 C18 1.358(3) . ?
O6 C20 1.430(3) . ?
C18 C19 1.388(4) . ?
C18 C17 1.398(4) . ?
C30 C29 1.466(4) . ?
C10 C9 1.373(4) . ?
C10 C11 1.415(4) . ?
C10 H10 0.9500 . ?
C29 C28 1.331(4) . ?
C29 H29 0.9500 . ?
O7 C22 1.349(3) . ?
O7 H7A 0.85(3) . ?
C19 C14 1.407(4) . ?
C19 H19 0.9500 . ?
C25 C26 1.394(4) . ?
C25 C24 1.403(4) . ?
C25 C28 1.453(4) . ?
C8 C7 1.330(4) . ?
C8 C9 1.448(4) . ?
C8 H8 0.9500 . ?
O11 C38 1.359(3) . ?
O11 H11A 0.76(3) . ?
C28 H28 0.9500 . ?
C14 C15 1.397(4) . ?
C14 C13 1.462(4) . ?
C4 C3 1.394(4) . ?
C4 C5 1.396(4) . ?
C4 C7 1.463(4) . ?
C24 C23 1.373(4) . ?
C24 H24 0.9500 . ?
O12 C39 1.368(3) . ?
O12 C41 1.441(3) . ?
O2 C2 1.381(3) . ?
O2 C21 1.435(4) . ?
O5 C17 1.365(3) . ?
O5 H5A 0.82(3) . ?
C35 C36 1.388(4) . ?
C35 C40 1.391(4) . ?
C35 C34 1.461(4) . ?
C2 C3 1.379(4) . ?
C2 C1 1.388(4) . ?
O1 C1 1.369(3) . ?
O1 H1A 1.01(2) . ?
C22 C27 1.378(4) . ?
C22 C23 1.411(4) . ?
C7 H7 0.9500 . ?
C34 C33 1.333(4) . ?
C34 H34 0.9500 . ?
C33 H33 0.9500 . ?
C12 C13 1.330(4) . ?
C12 C11 1.465(4) . ?
C12 H12 0.9500 . ?
O8 C23 1.368(3) . ?
O8 C42 1.434(3) . ?
C40 C39 1.374(4) . ?
C40 H40 0.9500 . ?
C38 C37 1.387(4) . ?
C38 C39 1.398(4) . ?
C17 C16 1.374(4) . ?
C26 C27 1.391(4) . ?
C26 H26 0.9500 . ?
C36 C37 1.386(4) . ?
C36 H36 0.9500 . ?
C20 H20A 0.9800 . ?
C20 H20B 0.9800 . ?
C20 H20C 0.9800 . ?
C3 H3 0.9500 . ?
C42 H42A 0.9800 . ?
C42 H42B 0.9800 . ?
C42 H42C 0.9800 . ?
C27 H27 0.9500 . ?
C15 C16 1.380(4) . ?
C15 H15 0.9500 . ?
C5 C6 1.393(4) . ?
C5 H5 0.9500 . ?
C21 H21A 0.9800 . ?
C21 H21B 0.9800 . ?
C21 H21C 0.9800 . ?
C16 H16 0.9500 . ?
C1 C6 1.378(4) . ?
C37 H37 0.9500 . ?
C6 H6 0.9500 . ?
C13 H13 0.9500 . ?
C41 H41A 0.9800 . ?
C41 H41B 0.9800 . ?
C41 H41C 0.9800 . ?
